data_2212871
loop_
_publ_author_name
'Su, Qing'
'Ye, Ling'
'Yang, Guang-Di'
'Mu, Ying'

_publ_section_title
;
 7-Amino-2,4-dimethylquinolinium formate
;
_journal_coeditor_code FL2110
_journal_issue 4
_journal_name_full 'Acta Crystallographica Section E'
_journal_page_first o1699
_journal_page_last o1700
_journal_paper_doi 10.1107/S1600536807010318
_journal_volume 63
_journal_year 2007
_chemical_formula_iupac 'C11 H13 N2 +, C H O2 -'
_chemical_formula_moiety 'C11 H13 N2 +, C H O2 -'
_chemical_formula_sum 'C12 H14 N2 O2'
_chemical_formula_weight 218.25
_chemical_name_systematic
;
7-Amino-2,4-dimethylquinolinium formate
;
_space_group_IT_number 2
_symmetry_cell_setting triclinic
_symmetry_space_group_name_Hall '-P 1'
_symmetry_space_group_name_H-M 'P -1'
_atom_sites_solution_hydrogens geom
_atom_sites_solution_primary direct
_atom_sites_solution_secondary difmap
_cell_angle_alpha 66.70(3)
_cell_angle_beta 89.88(3)
_cell_angle_gamma 76.131(19)
_cell_formula_units_Z 2
_cell_length_a 7.2254(19)
_cell_length_b 9.167(3)
_cell_length_c 9.3662(19)
_cell_measurement_reflns_used 4175
_cell_measurement_temperature 295(2)
_cell_measurement_theta_max 55.39
_cell_measurement_theta_min 6.63
_cell_volume 550.2(3)
_computing_cell_refinement RAPID-AUTO
_computing_data_collection 'RAPID-AUTO (Rigaku, 1998)'
_computing_data_reduction 'CrystalStructure (Rigaku/MSC, 2002)'
_computing_molecular_graphics 'PLATON (Spek, 2003) and Mercury (Macrae <i>et al.</i>,  2006)'
_computing_publication_material SHELXL97
_computing_structure_refinement 'SHELXL97 (Sheldrick, 1997)'
_computing_structure_solution 'SHELXS97 (Sheldrick, 1997)'
_diffrn_ambient_temperature 295(2)
_diffrn_measured_fraction_theta_full 0.987
_diffrn_measured_fraction_theta_max 0.987
_diffrn_measurement_device_type 'Rigaku R-AXIS RAPID'
_diffrn_measurement_method \w
_diffrn_radiation_monochromator graphite
_diffrn_radiation_source 'fine-focus sealed tube'
_diffrn_radiation_type MoK\a
_diffrn_radiation_wavelength 0.71073
_diffrn_reflns_av_R_equivalents 0.0276
_diffrn_reflns_av_sigmaI/netI 0.0411
_diffrn_reflns_limit_h_max 8
_diffrn_reflns_limit_h_min -9
_diffrn_reflns_limit_k_max 11
_diffrn_reflns_limit_k_min -11
_diffrn_reflns_limit_l_max 12
_diffrn_reflns_limit_l_min -12
_diffrn_reflns_number 5473
_diffrn_reflns_theta_full 27.49
_diffrn_reflns_theta_max 27.49
_diffrn_reflns_theta_min 3.32
_diffrn_standards_decay_% 0
_diffrn_standards_interval_count 0
_diffrn_standards_interval_time 0
_diffrn_standards_number 0
_exptl_absorpt_coefficient_mu 0.091
_exptl_absorpt_correction_type none
_exptl_crystal_colour yellow
_exptl_crystal_density_diffrn 1.317
_exptl_crystal_density_method 'not measured'
_exptl_crystal_description block
_exptl_crystal_F_000 232
_exptl_crystal_size_max 0.344
_exptl_crystal_size_mid 0.252
_exptl_crystal_size_min 0.115
_refine_diff_density_max 0.218
_refine_diff_density_min -0.179
_refine_ls_extinction_method none
_refine_ls_goodness_of_fit_ref 1.071
_refine_ls_hydrogen_treatment mixed
_refine_ls_matrix_type full
_refine_ls_number_parameters 150
_refine_ls_number_reflns 2494
_refine_ls_number_restraints 0
_refine_ls_restrained_S_all 1.071
_refine_ls_R_factor_all 0.1034
_refine_ls_R_factor_gt 0.0537
_refine_ls_shift/su_max 0.000
_refine_ls_shift/su_mean 0.000
_refine_ls_structure_factor_coef Fsqd
_refine_ls_weighting_details 'calc w=1/[\s^2^(Fo^2^)+(0.0771P)^2^+0.0007P] where P=(Fo^2^+2Fc^2^)/3'
_refine_ls_weighting_scheme calc
_refine_ls_wR_factor_gt 0.1368
_refine_ls_wR_factor_ref 0.1586
_reflns_number_gt 1382
_reflns_number_total 2494
_reflns_threshold_expression I>2\s(I)
_cod_data_source_file fl2110.cif
_cod_data_source_block I
_cod_database_code 2212871
_cod_database_fobs_code 2212871

loop_
_symmetry_equiv_pos_as_xyz
'x, y, z'
'-x, -y, -z'

loop_
_atom_site_type_symbol
_atom_site_label
_atom_site_fract_x
_atom_site_fract_y
_atom_site_fract_z
_atom_site_U_iso_or_equiv
_atom_site_adp_type
_atom_site_calc_flag
_atom_site_refinement_flags
_atom_site_occupancy
O O1 0.0393(3) 0.7050(2) 0.59029(19) 0.0821(7) Uani d . 1
O O2 0.2034(2) 0.6946(2) 0.79269(18) 0.0691(5) Uani d . 1
N N1 0.2473(2) 0.79362(19) 0.01892(18) 0.0397(4) Uani d . 1
N N2 0.1435(3) 1.3520(2) -0.34786(19) 0.0565(5) Uani d . 1
H H2A 0.1144 1.3281 -0.4235 0.080 Uiso calc R 1
H H2B 0.1438 1.4514 -0.3655 0.080 Uiso calc R 1
C C1 0.2935(3) 0.6746(2) 0.1615(2) 0.0431(5) Uani d . 1
C C2 0.3403(3) 0.7113(3) 0.2846(2) 0.0473(5) Uani d . 1
H H2 0.3701 0.6281 0.3848 0.080 Uiso calc R 1
C C3 0.3434(3) 0.8688(3) 0.2614(2) 0.0428(5) Uani d . 1
C C4 0.2927(3) 0.9940(2) 0.1098(2) 0.0374(4) Uani d . 1
C C5 0.2422(2) 0.9542(2) -0.0142(2) 0.0363(4) Uani d . 1
C C6 0.1906(3) 1.0724(2) -0.1665(2) 0.0402(5) Uani d . 1
H H6 0.1571 1.0428 -0.2451 0.080 Uiso calc R 1
C C7 0.1889(3) 1.2329(2) -0.2009(2) 0.0411(5) Uani d . 1
C C8 0.2400(3) 1.2754(2) -0.0779(2) 0.0461(5) Uani d . 1
H H8 0.2389 1.3838 -0.1000 0.080 Uiso calc R 1
C C9 0.2897(3) 1.1608(2) 0.0693(2) 0.0441(5) Uani d . 1
H H9 0.3230 1.1920 0.1468 0.080 Uiso calc R 1
C C10 0.4044(3) 0.9025(3) 0.3959(2) 0.0555(6) Uani d . 1
H H10A 0.4155 0.8069 0.4915 0.080 Uiso calc R 1
H H10B 0.3106 0.9938 0.4011 0.080 Uiso calc R 1
H H10C 0.5261 0.9283 0.3812 0.080 Uiso calc R 1
C C11 0.2970(3) 0.5041(3) 0.1814(3) 0.0578(6) Uani d . 1
H H11A 0.2239 0.5086 0.0936 0.080 Uiso calc R 1
H H11B 0.2423 0.4511 0.2756 0.080 Uiso calc R 1
H H11C 0.4270 0.4429 0.1879 0.080 Uiso calc R 1
C C12 0.0842(3) 0.7598(3) 0.6794(2) 0.0541(6) Uani d . 1
H H12 0.0177 0.8676 0.6581 0.080 Uiso calc R 1
H H1 0.221(3) 0.773(3) -0.074(3) 0.080 Uiso d . 1

loop_
_atom_site_aniso_label
_atom_site_aniso_U_11
_atom_site_aniso_U_22
_atom_site_aniso_U_33
_atom_site_aniso_U_12
_atom_site_aniso_U_13
_atom_site_aniso_U_23
O1 0.1287(17) 0.0693(13) 0.0589(10) -0.0401(11) -0.0145(10) -0.0287(9)
O2 0.0950(13) 0.0521(10) 0.0592(9) -0.0047(9) -0.0178(9) -0.0300(8)
N1 0.0435(9) 0.0346(9) 0.0419(8) -0.0105(7) -0.0017(7) -0.0165(7)
N2 0.0792(13) 0.0376(10) 0.0456(9) -0.0148(9) -0.0131(9) -0.0099(8)
C1 0.0469(11) 0.0357(11) 0.0450(10) -0.0115(9) -0.0001(9) -0.0141(9)
C2 0.0535(12) 0.0429(12) 0.0384(10) -0.0122(9) -0.0023(9) -0.0095(8)
C3 0.0453(11) 0.0458(12) 0.0383(10) -0.0126(9) -0.0003(8) -0.0178(9)
C4 0.0377(10) 0.0393(11) 0.0381(9) -0.0093(8) 0.0010(8) -0.0191(8)
C5 0.0348(10) 0.0358(11) 0.0409(9) -0.0089(8) -0.0007(8) -0.0185(8)
C6 0.0442(10) 0.0407(11) 0.0384(10) -0.0118(9) -0.0026(8) -0.0185(8)
C7 0.0398(10) 0.0374(11) 0.0414(10) -0.0066(8) -0.0043(8) -0.0133(8)
C8 0.0519(12) 0.0364(11) 0.0535(11) -0.0115(9) -0.0031(10) -0.0220(9)
C9 0.0504(12) 0.0417(12) 0.0457(10) -0.0122(9) -0.0018(9) -0.0231(9)
C10 0.0652(14) 0.0607(15) 0.0414(11) -0.0135(11) -0.0031(10) -0.0233(10)
C11 0.0740(15) 0.0374(12) 0.0592(13) -0.0153(11) 0.0009(11) -0.0164(10)
C12 0.0681(15) 0.0465(13) 0.0507(12) -0.0174(11) 0.0012(11) -0.0214(10)

loop_
_atom_type_symbol
_atom_type_description
_atom_type_scat_dispersion_real
_atom_type_scat_dispersion_imag
_atom_type_scat_source
C C 0.0033 0.0016 'International Tables Vol C Tables 4.2.6.8 and 6.1.1.4'
H H 0.0000 0.0000 'International Tables Vol C Tables 4.2.6.8 and 6.1.1.4'
N N 0.0061 0.0033 'International Tables Vol C Tables 4.2.6.8 and 6.1.1.4'
O O 0.0106 0.0060 'International Tables Vol C Tables 4.2.6.8 and 6.1.1.4'

loop_
_geom_angle_atom_site_label_1
_geom_angle_atom_site_label_2
_geom_angle_atom_site_label_3
_geom_angle
C1 N1 C5 123.13(17)
C1 N1 H1 122.9(15)
C5 N1 H1 113.9(15)
C7 N2 H2A 120.0
C7 N2 H2B 120.0
H2A N2 H2B 120.0
N1 C1 C2 119.53(19)
N1 C1 C11 117.84(18)
C2 C1 C11 122.62(18)
C3 C2 C1 121.30(18)
C3 C2 H2 119.4
C1 C2 H2 119.4
C2 C3 C4 118.52(17)
C2 C3 C10 119.85(17)
C4 C3 C10 121.61(19)
C3 C4 C9 124.54(17)
C3 C4 C5 119.25(19)
C9 C4 C5 116.21(17)
N1 C5 C6 119.79(16)
N1 C5 C4 118.25(17)
C6 C5 C4 121.96(18)
C7 C6 C5 120.03(16)
C7 C6 H6 120.0
C5 C6 H6 120.0
N2 C7 C6 122.30(17)
N2 C7 C8 118.82(19)
C6 C7 C8 118.87(16)
C9 C8 C7 120.96(19)
C9 C8 H8 119.5
C7 C8 H8 119.5
C8 C9 C4 121.97(18)
C8 C9 H9 119.0
C4 C9 H9 119.0
C3 C10 H10A 109.5
C3 C10 H10B 109.5
H10A C10 H10B 109.5
C3 C10 H10C 109.5
H10A C10 H10C 109.5
H10B C10 H10C 109.5
C1 C11 H11A 109.5
C1 C11 H11B 109.5
H11A C11 H11B 109.5
C1 C11 H11C 109.5
H11A C11 H11C 109.5
H11B C11 H11C 109.5
O1 C12 O2 129.6(2)
O1 C12 H12 115.2
O2 C12 H12 115.2

loop_
_geom_bond_atom_site_label_1
_geom_bond_atom_site_label_2
_geom_bond_distance
O1 C12 1.210(3)
O2 C12 1.217(2)
N1 C1 1.327(2)
N1 C5 1.370(2)
N1 H1 0.99(3)
N2 C7 1.355(2)
N2 H2A 0.8600
N2 H2B 0.8600
C1 C2 1.385(3)
C1 C11 1.493(3)
C2 C3 1.379(3)
C2 H2 0.9300
C3 C4 1.407(3)
C3 C10 1.500(2)
C4 C9 1.417(3)
C4 C5 1.419(2)
C5 C6 1.391(2)
C6 C7 1.373(3)
C6 H6 0.9300
C7 C8 1.428(3)
C8 C9 1.345(3)
C8 H8 0.9300
C9 H9 0.9300
C10 H10A 0.9600
C10 H10B 0.9600
C10 H10C 0.9600
C11 H11A 0.9600
C11 H11B 0.9600
C11 H11C 0.9600
C12 H12 0.9300

loop_
_geom_hbond_atom_site_label_D
_geom_hbond_atom_site_label_H
_geom_hbond_atom_site_label_A
_geom_hbond_site_symmetry_A
_geom_hbond_distance_DH
_geom_hbond_distance_HA
_geom_hbond_distance_DA
_geom_hbond_angle_DHA
N1 H1 O2 1_554 0.99(3) 1.69(3) 2.660(2) 167(2)
N2 H2B O1 1_564 0.86 2.13 2.954(3) 159.8
N2 H2A O1 2_575 0.86 2.08 2.908(2) 162.6

loop_
_cod_related_entry_id
_cod_related_entry_database
_cod_related_entry_code
1 ChemSpider 21125027
